data_7018103
loop_
_publ_author_name
'Aschenbach, Lara K.'
'Knight, Fergus R.'
'Randall, Rebecca A. M.'
'Cordes, David B.'
'Baggott, Alex'
'B\"uhl, Michael'
'Slawin, Alexandra M. Z.'
'Woollins, J. Derek'

_publ_section_title
;
 Onset of three-centre, four-electron bonding in peri-substituted
 acenaphthenes: A structural and computational investigation.
;
_journal_issue 11
_journal_name_full 'Dalton transactions (Cambridge, England : 2003)'
_journal_page_first 3141
_journal_page_last 3153
_journal_paper_doi 10.1039/c1dt11697e
_journal_volume 41
_journal_year 2012
_chemical_formula_moiety 'C24 H18 S2'
_chemical_formula_sum 'C24 H18 S2'
_chemical_formula_weight 370.53
_space_group_IT_number 9
_symmetry_cell_setting monoclinic
_symmetry_Int_Tables_number 9
_symmetry_space_group_name_Hall 'C -2yc'
_symmetry_space_group_name_H-M 'C 1 c 1'
_atom_sites_solution_hydrogens geom
_atom_sites_solution_primary direct
_atom_sites_solution_secondary difmap
_cell_angle_alpha 90.0000
_cell_angle_beta 93.435(15)
_cell_angle_gamma 90.0000
_cell_formula_units_Z 8
_cell_length_a 11.794(6)
_cell_length_b 10.806(6)
_cell_length_c 28.856(17)
_cell_measurement_reflns_used 6106
_cell_measurement_temperature 125
_cell_measurement_theta_max 29.13
_cell_measurement_theta_min 1.41
_cell_volume 3671(4)
_computing_cell_refinement 'CrystalClear-SM Expert 2.0 r2'
_computing_data_collection 'CrystalClear-SM Expert 2.0 r2 (Rigaku, 2009)'
_computing_data_reduction 'CrystalClear-SM Expert 2.0 r2'
_computing_molecular_graphics 'CrystalStructure 4.0'
_computing_publication_material 'CrystalStructure 4.0 (Rigaku, 2010)'
_computing_structure_refinement 'SHELXL97 (Sheldrick, 1997)'
_computing_structure_solution SIR97
_diffrn_ambient_temperature 125
_diffrn_detector_area_resol_mean 28.944
_diffrn_measured_fraction_theta_full 0.998
_diffrn_measured_fraction_theta_max 0.655
_diffrn_measurement_device_type 'Rigaku Saturn724 CCD'
_diffrn_measurement_method \w
_diffrn_radiation_type 'Mo K\a'
_diffrn_radiation_wavelength 0.71075
_diffrn_reflns_av_R_equivalents 0.1058
_diffrn_reflns_limit_h_max 16
_diffrn_reflns_limit_h_min -14
_diffrn_reflns_limit_k_max 14
_diffrn_reflns_limit_k_min -14
_diffrn_reflns_limit_l_max 36
_diffrn_reflns_limit_l_min -37
_diffrn_reflns_number 13181
_diffrn_reflns_theta_full 25.00
_diffrn_reflns_theta_max 29.04
_diffrn_standards_number 0
_exptl_absorpt_coefficient_mu 0.294
_exptl_absorpt_correction_T_max 0.991
_exptl_absorpt_correction_T_min 0.364
_exptl_absorpt_correction_type multi-scan
_exptl_absorpt_process_details 'Jacobson, R. (1998) Private communication'
_exptl_crystal_colour colorless
_exptl_crystal_density_diffrn 1.341
_exptl_crystal_density_method 'not measured'
_exptl_crystal_description platelet
_exptl_crystal_F_000 1552.00
_exptl_crystal_size_max 0.18
_exptl_crystal_size_mid 0.09
_exptl_crystal_size_min 0.03
_refine_diff_density_max 0.800
_refine_diff_density_min -0.740
_refine_ls_abs_structure_details 'Flack, H. D. (1983), Acta Cryst. A39, 876-881. 2162 Friedel Pairs'
_refine_ls_abs_structure_Flack 0.1(2)
_refine_ls_extinction_method none
_refine_ls_goodness_of_fit_ref 1.014
_refine_ls_hydrogen_treatment constr
_refine_ls_number_parameters 469
_refine_ls_number_reflns 6408
_refine_ls_number_restraints 2
_refine_ls_R_factor_gt 0.1116
_refine_ls_shift/su_max 0.159
_refine_ls_structure_factor_coef Fsqd
_refine_ls_weighting_details 'w = 1/[\s^2^(Fo^2^)+(0.1437P)^2^+37.7982P] where P=(Fo^2^+2Fc^2^)/3'
_refine_ls_weighting_scheme calc
_refine_ls_wR_factor_ref 0.3176
_reflns_number_gt 4508
_reflns_number_total 6408
_reflns_threshold_expression F^2^>2.0\s(F^2^)
_cod_data_source_file c1dt11697e.txt
_cod_data_source_block Ferg85-1aoff
_cod_database_code 7018103

loop_
_symmetry_equiv_pos_site_id
_symmetry_equiv_pos_as_xyz
1 +X,+Y,+Z
2 +X,-Y,1/2+Z
3 1/2+X,1/2+Y,+Z
4 1/2+X,1/2-Y,1/2+Z

loop_
_atom_site_label
_atom_site_type_symbol
_atom_site_fract_x
_atom_site_fract_y
_atom_site_fract_z
_atom_site_U_iso_or_equiv
_atom_site_adp_type
_atom_site_occupancy
_atom_site_symmetry_multiplicity
_atom_site_calc_flag
_atom_site_refinement_flags
S(1) S 0.3554(2) 0.2307(3) 0.59231(10) 0.0366(6) Uani 1.00 4 d .
S(2) S 0.4622(2) 0.4814(3) 0.64140(9) 0.0367(6) Uani 1.00 4 d .
S(31) S 0.6298(2) 0.5185(3) 0.36254(10) 0.0384(6) Uani 1.00 4 d .
S(32) S 0.5229(2) 0.2664(3) 0.31334(9) 0.0408(7) Uani 1.00 4 d .
C(1) C 0.3540(10) 0.3360(12) 0.5434(4) 0.041(3) Uani 1.00 4 d .
C(2) C 0.3004(10) 0.2896(11) 0.5027(4) 0.041(3) Uani 1.00 4 d .
C(3) C 0.2954(11) 0.3538(12) 0.4600(4) 0.045(3) Uani 1.00 4 d .
C(4) C 0.3409(10) 0.4646(11) 0.4588(4) 0.038(3) Uani 1.00 4 d .
C(5) C 0.3908(10) 0.5179(11) 0.5006(4) 0.039(3) Uani 1.00 4 d .
C(6) C 0.4357(9) 0.6385(10) 0.4924(4) 0.035(2) Uani 1.00 4 d .
C(7) C 0.4849(11) 0.7037(13) 0.5292(5) 0.051(3) Uani 1.00 4 d .
C(8) C 0.4921(11) 0.6483(12) 0.5737(4) 0.045(3) Uani 1.00 4 d .
C(9) C 0.4540(9) 0.5270(10) 0.5819(4) 0.034(2) Uani 1.00 4 d .
C(10) C 0.4001(10) 0.4596(10) 0.5455(4) 0.036(2) Uani 1.00 4 d .
C(11) C 0.3499(10) 0.5613(10) 0.4197(4) 0.035(2) Uani 1.00 4 d .
C(12) C 0.4128(11) 0.6736(12) 0.4414(4) 0.043(3) Uani 1.00 4 d .
C(13) C 0.2462(9) 0.2880(12) 0.6268(4) 0.039(3) Uani 1.00 4 d .
C(14) C 0.1845(8) 0.3909(10) 0.6193(3) 0.0221(19) Uani 1.00 4 d .
C(15) C 0.0932(13) 0.4316(13) 0.6481(5) 0.054(4) Uani 1.00 4 d .
C(16) C 0.0804(10) 0.3549(13) 0.6892(5) 0.051(4) Uani 1.00 4 d .
C(17) C 0.1456(15) 0.2441(16) 0.6958(6) 0.064(5) Uani 1.00 4 d .
C(18) C 0.2272(12) 0.2122(11) 0.6672(4) 0.043(3) Uani 1.00 4 d .
C(19) C 0.5856(15) 0.4037(16) 0.6455(5) 0.065(5) Uani 1.00 4 d .
C(20) C 0.6883(8) 0.4190(11) 0.6209(3) 0.028(2) Uani 1.00 4 d .
C(21) C 0.7828(11) 0.3592(12) 0.6297(4) 0.044(3) Uani 1.00 4 d .
C(22) C 0.7895(13) 0.2592(17) 0.6639(6) 0.066(4) Uani 1.00 4 d .
C(23) C 0.6949(9) 0.2291(14) 0.6869(6) 0.056(4) Uani 1.00 4 d .
C(24) C 0.5927(14) 0.2956(15) 0.6807(6) 0.068(5) Uani 1.00 4 d .
C(31) C 0.6385(9) 0.4142(10) 0.4102(4) 0.032(2) Uani 1.00 4 d .
C(32) C 0.6872(9) 0.4613(10) 0.4520(4) 0.038(3) Uani 1.00 4 d .
C(33) C 0.6927(10) 0.3977(12) 0.4945(4) 0.043(3) Uani 1.00 4 d .
C(34) C 0.6436(9) 0.2819(10) 0.4959(4) 0.034(2) Uani 1.00 4 d .
C(35) C 0.5909(9) 0.2300(11) 0.4555(3) 0.033(2) Uani 1.00 4 d .
C(36) C 0.5493(9) 0.1107(11) 0.4635(4) 0.039(3) Uani 1.00 4 d .
C(37) C 0.4979(11) 0.0448(13) 0.4269(4) 0.045(3) Uani 1.00 4 d .
C(38) C 0.4933(10) 0.1017(11) 0.3810(4) 0.042(3) Uani 1.00 4 d .
C(39) C 0.5344(11) 0.2174(11) 0.3732(4) 0.041(3) Uani 1.00 4 d .
C(40) C 0.5870(9) 0.2917(10) 0.4115(4) 0.032(2) Uani 1.00 4 d .
C(41) C 0.6357(11) 0.1909(11) 0.5356(4) 0.043(3) Uani 1.00 4 d .
C(42) C 0.5730(9) 0.0763(11) 0.5124(4) 0.034(2) Uani 1.00 4 d .
C(43) C 0.7322(10) 0.4642(10) 0.3260(4) 0.038(3) Uani 1.00 4 d .
C(44) C 0.8108(14) 0.3566(14) 0.3345(6) 0.063(4) Uani 1.00 4 d .
C(45) C 0.8870(9) 0.3368(11) 0.3047(4) 0.035(3) Uani 1.00 4 d .
C(46) C 0.8997(11) 0.4037(14) 0.2683(4) 0.051(4) Uani 1.00 4 d .
C(47) C 0.8321(9) 0.5002(11) 0.2568(4) 0.031(2) Uani 1.00 4 d .
C(48) C 0.7492(9) 0.5297(12) 0.2861(4) 0.036(3) Uani 1.00 4 d .
C(49) C 0.3962(10) 0.3553(9) 0.3055(4) 0.030(2) Uani 1.00 4 d .
C(50) C 0.3935(11) 0.4479(11) 0.2761(4) 0.040(3) Uani 1.00 4 d .
C(51) C 0.3068(17) 0.5160(14) 0.2648(7) 0.080(7) Uani 1.00 4 d .
C(52) C 0.2037(15) 0.4952(12) 0.2918(5) 0.058(4) Uani 1.00 4 d .
C(53) C 0.2016(10) 0.4035(14) 0.3212(5) 0.051(3) Uani 1.00 4 d .
C(54) C 0.3063(12) 0.3229(14) 0.3278(6) 0.058(4) Uani 1.00 4 d .
H(2) H 0.2653 0.2106 0.5037 0.049 Uiso 1.00 4 calc R
H(3) H 0.2601 0.3176 0.4328 0.054 Uiso 1.00 4 calc R
H(7) H 0.5138 0.7846 0.5248 0.061 Uiso 1.00 4 calc R
H(8) H 0.5241 0.6949 0.5991 0.054 Uiso 1.00 4 calc R
H(11A) H 0.3926 0.5267 0.3941 0.042 Uiso 1.00 4 calc R
H(11B) H 0.2733 0.5857 0.4070 0.042 Uiso 1.00 4 calc R
H(12A) H 0.4848 0.6886 0.4264 0.052 Uiso 1.00 4 calc R
H(12B) H 0.3651 0.7490 0.4384 0.052 Uiso 1.00 4 calc R
H(14) H 0.2011 0.4411 0.5935 0.026 Uiso 1.00 4 calc R
H(15) H 0.0466 0.5014 0.6407 0.065 Uiso 1.00 4 calc R
H(16) H 0.0286 0.3788 0.7116 0.061 Uiso 1.00 4 calc R
H(17) H 0.1311 0.1913 0.7212 0.077 Uiso 1.00 4 calc R
H(18) H 0.2720 0.1404 0.6735 0.051 Uiso 1.00 4 calc R
H(20) H 0.6865 0.4777 0.5964 0.033 Uiso 1.00 4 calc R
H(21) H 0.8481 0.3805 0.6136 0.053 Uiso 1.00 4 calc R
H(22) H 0.8587 0.2157 0.6702 0.079 Uiso 1.00 4 calc R
H(23) H 0.6986 0.1610 0.7078 0.067 Uiso 1.00 4 calc R
H(24) H 0.5291 0.2745 0.6978 0.082 Uiso 1.00 4 calc R
H(32) H 0.7189 0.5422 0.4516 0.046 Uiso 1.00 4 calc R
H(33) H 0.7291 0.4333 0.5216 0.051 Uiso 1.00 4 calc R
H(37) H 0.4667 -0.0350 0.4315 0.054 Uiso 1.00 4 calc R
H(38) H 0.4603 0.0563 0.3554 0.051 Uiso 1.00 4 calc R
H(41A) H 0.5914 0.2262 0.5605 0.051 Uiso 1.00 4 calc R
H(41B) H 0.7121 0.1677 0.5488 0.051 Uiso 1.00 4 calc R
H(42A) H 0.6218 0.0018 0.5149 0.041 Uiso 1.00 4 calc R
H(42B) H 0.5015 0.0590 0.5274 0.041 Uiso 1.00 4 calc R
H(44) H 0.8050 0.3046 0.3608 0.076 Uiso 1.00 4 calc R
H(45) H 0.9367 0.2685 0.3101 0.042 Uiso 1.00 4 calc R
H(46) H 0.9593 0.3838 0.2489 0.061 Uiso 1.00 4 calc R
H(47) H 0.8415 0.5463 0.2293 0.038 Uiso 1.00 4 calc R
H(48) H 0.7013 0.5984 0.2786 0.043 Uiso 1.00 4 calc R
H(50) H 0.4619 0.4663 0.2618 0.048 Uiso 1.00 4 calc R
H(51) H 0.3080 0.5760 0.2408 0.096 Uiso 1.00 4 calc R
H(52) H 0.1399 0.5487 0.2875 0.069 Uiso 1.00 4 calc R
H(53) H 0.1362 0.3879 0.3380 0.061 Uiso 1.00 4 calc R
H(54) H 0.3073 0.2519 0.3473 0.069 Uiso 1.00 4 calc R

loop_
_atom_site_aniso_label
_atom_site_aniso_U_11
_atom_site_aniso_U_22
_atom_site_aniso_U_33
_atom_site_aniso_U_12
_atom_site_aniso_U_13
_atom_site_aniso_U_23
S(1) 0.0377(15) 0.0329(14) 0.0391(14) 0.0017(12) 0.0024(12) 0.0005(12)
S(2) 0.0326(14) 0.0431(15) 0.0335(13) -0.0001(13) -0.0063(11) -0.0014(12)
S(31) 0.0402(15) 0.0333(14) 0.0415(15) 0.0048(12) 0.0014(12) 0.0060(12)
S(32) 0.0450(16) 0.0463(17) 0.0301(13) -0.0059(14) -0.0060(12) 0.0017(12)
C(1) 0.036(6) 0.045(7) 0.042(6) -0.004(5) -0.009(5) 0.013(5)
C(2) 0.053(7) 0.039(6) 0.031(6) -0.013(5) -0.002(6) 0.008(5)
C(3) 0.051(7) 0.043(7) 0.040(6) -0.016(6) 0.003(6) -0.004(5)
C(4) 0.035(6) 0.044(7) 0.034(6) 0.001(5) -0.002(5) 0.002(5)
C(5) 0.037(6) 0.032(6) 0.049(7) -0.002(5) 0.009(5) -0.011(5)
C(6) 0.019(5) 0.033(6) 0.050(6) 0.004(4) -0.019(4) 0.003(5)
C(7) 0.041(7) 0.049(8) 0.062(8) -0.016(6) 0.001(6) 0.003(6)
C(8) 0.056(8) 0.040(7) 0.037(6) -0.004(6) -0.015(6) -0.011(5)
C(9) 0.028(5) 0.035(6) 0.037(6) 0.000(4) -0.008(5) -0.001(4)
C(10) 0.037(6) 0.033(6) 0.038(6) -0.001(5) 0.008(5) 0.011(5)
C(11) 0.035(6) 0.038(6) 0.031(5) 0.006(5) -0.010(5) -0.001(4)
C(12) 0.045(7) 0.045(7) 0.039(6) -0.002(6) -0.003(5) 0.008(5)
C(13) 0.022(5) 0.068(8) 0.026(5) -0.019(5) -0.007(4) 0.002(5)
C(14) 0.016(4) 0.036(5) 0.015(4) 0.009(4) 0.006(3) -0.003(4)
C(15) 0.057(8) 0.039(7) 0.070(9) 0.006(6) 0.031(7) 0.003(7)
C(16) 0.037(6) 0.060(9) 0.055(8) 0.009(6) -0.003(6) -0.036(7)
C(17) 0.077(11) 0.064(10) 0.051(8) -0.041(9) -0.004(8) -0.003(7)
C(18) 0.070(9) 0.028(6) 0.028(6) -0.018(6) -0.008(6) -0.015(4)
C(19) 0.085(11) 0.066(10) 0.045(8) -0.039(9) 0.011(8) -0.016(7)
C(20) 0.019(4) 0.057(7) 0.008(4) 0.003(4) 0.009(3) -0.004(4)
C(21) 0.044(7) 0.045(7) 0.044(6) 0.022(6) -0.002(5) -0.013(6)
C(22) 0.036(8) 0.085(12) 0.073(10) -0.004(7) -0.025(7) -0.022(9)
C(23) 0.010(5) 0.054(8) 0.104(13) 0.008(5) 0.004(6) 0.011(8)
C(24) 0.061(10) 0.062(10) 0.076(11) -0.025(8) -0.034(8) 0.013(8)
C(31) 0.043(6) 0.028(5) 0.026(5) -0.003(5) 0.008(5) -0.004(4)
C(32) 0.029(6) 0.027(5) 0.058(8) 0.001(4) 0.005(5) 0.002(5)
C(33) 0.039(6) 0.056(7) 0.033(6) -0.007(6) -0.006(5) -0.014(5)
C(34) 0.026(5) 0.035(6) 0.041(6) -0.002(4) -0.001(5) -0.009(5)
C(35) 0.033(5) 0.045(6) 0.019(5) 0.010(5) -0.004(4) -0.002(4)
C(36) 0.029(6) 0.038(6) 0.049(7) 0.002(5) 0.001(5) 0.005(5)
C(37) 0.040(7) 0.051(7) 0.044(7) 0.004(6) -0.008(5) -0.008(6)
C(38) 0.035(6) 0.038(6) 0.053(7) -0.004(5) -0.008(5) 0.005(5)
C(39) 0.044(7) 0.037(6) 0.041(6) 0.001(5) -0.016(5) 0.012(5)
C(40) 0.020(5) 0.035(6) 0.040(6) -0.000(4) -0.009(4) -0.007(5)
C(41) 0.051(7) 0.039(6) 0.039(6) -0.004(5) 0.016(5) 0.013(5)
C(42) 0.024(5) 0.040(6) 0.039(6) 0.004(4) 0.000(4) -0.002(5)
C(43) 0.048(7) 0.023(5) 0.044(6) 0.009(5) -0.002(5) -0.002(4)
C(44) 0.073(10) 0.038(7) 0.075(10) -0.027(7) -0.021(9) 0.010(7)
C(45) 0.024(5) 0.042(6) 0.036(6) 0.021(5) -0.022(4) -0.026(5)
C(46) 0.045(7) 0.076(10) 0.034(6) -0.029(7) 0.009(5) 0.006(6)
C(47) 0.025(5) 0.036(6) 0.032(5) -0.001(4) -0.007(4) -0.003(4)
C(48) 0.013(4) 0.060(7) 0.035(6) 0.006(5) -0.008(4) 0.017(5)
C(49) 0.038(6) 0.014(4) 0.035(5) 0.018(4) -0.014(5) -0.002(4)
C(50) 0.043(6) 0.037(6) 0.039(6) 0.015(5) 0.004(5) -0.001(5)
C(51) 0.105(15) 0.035(8) 0.091(13) -0.011(8) -0.082(13) 0.022(8)
C(52) 0.082(11) 0.033(7) 0.053(8) 0.034(7) -0.031(8) -0.015(6)
C(53) 0.021(5) 0.072(9) 0.058(8) -0.011(6) -0.006(5) -0.005(7)
C(54) 0.056(9) 0.047(8) 0.067(9) 0.011(7) -0.021(8) -0.018(7)

loop_
_atom_type_symbol
_atom_type_description
_atom_type_scat_dispersion_real
_atom_type_scat_dispersion_imag
_atom_type_scat_source
C C 0.003 0.002
;
International Tables for Crystallography
(1992, Vol. C, Tables 4.2.6.8 and 6.1.1.4)
;
H H 0.000 0.000
;
International Tables for Crystallography
(1992, Vol. C, Table 6.1.1.4)
;
S S 0.125 0.123
;
International Tables for Crystallography
(1992, Vol. C, Tables 4.2.6.8 and 6.1.1.4)
;

loop_
_geom_angle_atom_site_label_1
_geom_angle_atom_site_label_2
_geom_angle_atom_site_label_3
_geom_angle
_geom_angle_publ_flag
C(1) S(1) C(13) 104.1(6) yes
C(9) S(2) C(19) 101.7(6) yes
C(31) S(31) C(43) 104.1(5) yes
C(39) S(32) C(49) 107.1(6) yes
S(1) C(1) C(2) 114.4(9) yes
S(1) C(1) C(10) 124.3(9) yes
C(2) C(1) C(10) 121.3(11) yes
C(1) C(2) C(3) 123.5(11) yes
C(2) C(3) C(4) 118.4(11) yes
C(3) C(4) C(5) 119.5(11) yes
C(3) C(4) C(11) 132.9(11) yes
C(5) C(4) C(11) 107.5(10) yes
C(4) C(5) C(6) 111.4(10) yes
C(4) C(5) C(10) 126.0(10) yes
C(6) C(5) C(10) 122.6(10) yes
C(5) C(6) C(7) 118.9(11) yes
C(5) C(6) C(12) 109.9(10) yes
C(7) C(6) C(12) 131.2(11) yes
C(6) C(7) C(8) 118.9(12) yes
C(7) C(8) C(9) 122.9(11) yes
S(2) C(9) C(8) 114.8(8) yes
S(2) C(9) C(10) 125.1(9) yes
C(8) C(9) C(10) 119.4(10) yes
C(1) C(10) C(5) 111.1(10) yes
C(1) C(10) C(9) 131.8(11) yes
C(5) C(10) C(9) 117.1(10) yes
C(4) C(11) C(12) 106.7(9) yes
C(6) C(12) C(11) 104.5(9) yes
S(1) C(13) C(14) 127.0(9) yes
S(1) C(13) C(18) 113.8(9) yes
C(14) C(13) C(18) 119.2(10) yes
C(13) C(14) C(15) 124.6(10) yes
C(14) C(15) C(16) 113.9(11) yes
C(15) C(16) C(17) 120.1(13) yes
C(16) C(17) C(18) 122.0(14) yes
C(13) C(18) C(17) 119.8(12) yes
S(2) C(19) C(20) 131.0(12) yes
S(2) C(19) C(24) 115.8(12) yes
C(20) C(19) C(24) 113.2(14) yes
C(19) C(20) C(21) 125.5(12) yes
C(20) C(21) C(22) 120.6(12) yes
C(21) C(22) C(23) 119.3(13) yes
C(22) C(23) C(24) 122.2(15) yes
C(19) C(24) C(23) 118.8(15) yes
S(31) C(31) C(32) 115.9(8) yes
S(31) C(31) C(40) 126.3(8) yes
C(32) C(31) C(40) 117.2(9) yes
C(31) C(32) C(33) 124.7(10) yes
C(32) C(33) C(34) 118.2(10) yes
C(33) C(34) C(35) 120.2(10) yes
C(33) C(34) C(41) 130.9(10) yes
C(35) C(34) C(41) 108.9(10) yes
C(34) C(35) C(36) 111.8(10) yes
C(34) C(35) C(40) 122.7(10) yes
C(36) C(35) C(40) 125.5(10) yes
C(35) C(36) C(37) 119.3(11) yes
C(35) C(36) C(42) 110.0(10) yes
C(37) C(36) C(42) 130.7(11) yes
C(36) C(37) C(38) 117.8(12) yes
C(37) C(38) C(39) 122.8(11) yes
S(32) C(39) C(38) 114.8(9) yes
S(32) C(39) C(40) 124.3(9) yes
C(38) C(39) C(40) 120.9(11) yes
C(31) C(40) C(35) 117.1(9) yes
C(31) C(40) C(39) 129.2(10) yes
C(35) C(40) C(39) 113.7(10) yes
C(34) C(41) C(42) 103.7(9) yes
C(36) C(42) C(41) 105.5(9) yes
S(31) C(43) C(44) 127.1(10) yes
S(31) C(43) C(48) 118.2(9) yes
C(44) C(43) C(48) 114.6(12) yes
C(43) C(44) C(45) 117.8(14) yes
C(44) C(45) C(46) 124.4(13) yes
C(45) C(46) C(47) 122.7(12) yes
C(46) C(47) C(48) 117.6(11) yes
C(43) C(48) C(47) 122.9(11) yes
S(32) C(49) C(50) 118.8(9) yes
S(32) C(49) C(54) 119.2(9) yes
C(50) C(49) C(54) 121.9(12) yes
C(49) C(50) C(51) 126.0(14) yes
C(50) C(51) C(52) 116.2(15) yes
C(51) C(52) C(53) 119.9(14) yes
C(52) C(53) C(54) 118.1(13) yes
C(49) C(54) C(53) 117.3(13) yes
C(1) C(2) H(2) 118.252 yes
C(3) C(2) H(2) 118.243 yes
C(2) C(3) H(3) 120.819 yes
C(4) C(3) H(3) 120.831 yes
C(6) C(7) H(7) 120.521 yes
C(8) C(7) H(7) 120.548 yes
C(7) C(8) H(8) 118.528 yes
C(9) C(8) H(8) 118.530 yes
C(4) C(11) H(11A) 110.375 yes
C(4) C(11) H(11B) 110.376 yes
C(12) C(11) H(11A) 110.379 yes
C(12) C(11) H(11B) 110.375 yes
H(11A) C(11) H(11B) 108.602 yes
C(6) C(12) H(12A) 110.854 yes
C(6) C(12) H(12B) 110.863 yes
C(11) C(12) H(12A) 110.854 yes
C(11) C(12) H(12B) 110.854 yes
H(12A) C(12) H(12B) 108.895 yes
C(13) C(14) H(14) 117.698 yes
C(15) C(14) H(14) 117.702 yes
C(14) C(15) H(15) 123.046 yes
C(16) C(15) H(15) 123.055 yes
C(15) C(16) H(16) 119.935 yes
C(17) C(16) H(16) 119.922 yes
C(16) C(17) H(17) 119.018 yes
C(18) C(17) H(17) 119.026 yes
C(13) C(18) H(18) 120.100 yes
C(17) C(18) H(18) 120.087 yes
C(19) C(20) H(20) 117.275 yes
C(21) C(20) H(20) 117.259 yes
C(20) C(21) H(21) 119.678 yes
C(22) C(21) H(21) 119.678 yes
C(21) C(22) H(22) 120.327 yes
C(23) C(22) H(22) 120.339 yes
C(22) C(23) H(23) 118.913 yes
C(24) C(23) H(23) 118.909 yes
C(19) C(24) H(24) 120.580 yes
C(23) C(24) H(24) 120.573 yes
C(31) C(32) H(32) 117.646 yes
C(33) C(32) H(32) 117.658 yes
C(32) C(33) H(33) 120.917 yes
C(34) C(33) H(33) 120.924 yes
C(36) C(37) H(37) 121.085 yes
C(38) C(37) H(37) 121.080 yes
C(37) C(38) H(38) 118.606 yes
C(39) C(38) H(38) 118.608 yes
C(34) C(41) H(41A) 111.017 yes
C(34) C(41) H(41B) 111.020 yes
C(42) C(41) H(41A) 111.010 yes
C(42) C(41) H(41B) 111.011 yes
H(41A) C(41) H(41B) 109.009 yes
C(36) C(42) H(42A) 110.627 yes
C(36) C(42) H(42B) 110.634 yes
C(41) C(42) H(42A) 110.642 yes
C(41) C(42) H(42B) 110.643 yes
H(42A) C(42) H(42B) 108.763 yes
C(43) C(44) H(44) 121.100 yes
C(45) C(44) H(44) 121.102 yes
C(44) C(45) H(45) 117.816 yes
C(46) C(45) H(45) 117.797 yes
C(45) C(46) H(46) 118.643 yes
C(47) C(46) H(46) 118.662 yes
C(46) C(47) H(47) 121.186 yes
C(48) C(47) H(47) 121.179 yes
C(43) C(48) H(48) 118.571 yes
C(47) C(48) H(48) 118.572 yes
C(49) C(50) H(50) 116.986 yes
C(51) C(50) H(50) 116.969 yes
C(50) C(51) H(51) 121.916 yes
C(52) C(51) H(51) 121.912 yes
C(51) C(52) H(52) 120.075 yes
C(53) C(52) H(52) 120.053 yes
C(52) C(53) H(53) 120.931 yes
C(54) C(53) H(53) 120.921 yes
C(49) C(54) H(54) 121.345 yes
C(53) C(54) H(54) 121.364 yes

loop_
_geom_bond_atom_site_label_1
_geom_bond_atom_site_label_2
_geom_bond_distance
_geom_bond_publ_flag
S(1) C(1) 1.812(12) yes
S(1) C(13) 1.784(11) yes
S(2) C(9) 1.782(11) yes
S(2) C(19) 1.678(18) yes
S(31) C(31) 1.776(11) yes
S(31) C(43) 1.751(13) yes
S(32) C(39) 1.804(12) yes
S(32) C(49) 1.779(11) yes
C(1) C(2) 1.393(16) yes
C(1) C(10) 1.442(17) yes
C(2) C(3) 1.411(17) yes
C(3) C(4) 1.313(18) yes
C(4) C(5) 1.432(16) yes
C(4) C(11) 1.548(16) yes
C(5) C(6) 1.431(16) yes
C(5) C(10) 1.437(17) yes
C(6) C(7) 1.372(18) yes
C(6) C(12) 1.529(16) yes
C(7) C(8) 1.415(18) yes
C(8) C(9) 1.411(17) yes
C(9) C(10) 1.400(16) yes
C(11) C(12) 1.536(17) yes
C(13) C(14) 1.339(16) yes
C(13) C(18) 1.454(17) yes
C(14) C(15) 1.467(18) yes
C(15) C(16) 1.46(2) yes
C(16) C(17) 1.43(2) yes
C(17) C(18) 1.35(2) yes
C(19) C(20) 1.45(2) yes
C(19) C(24) 1.55(2) yes
C(20) C(21) 1.300(16) yes
C(21) C(22) 1.46(2) yes
C(22) C(23) 1.37(2) yes
C(23) C(24) 1.41(2) yes
C(31) C(32) 1.402(15) yes
C(31) C(40) 1.458(15) yes
C(32) C(33) 1.405(17) yes
C(33) C(34) 1.380(17) yes
C(34) C(35) 1.406(15) yes
C(34) C(41) 1.516(17) yes
C(35) C(36) 1.403(16) yes
C(35) C(40) 1.431(15) yes
C(36) C(37) 1.383(17) yes
C(36) C(42) 1.470(16) yes
C(37) C(38) 1.458(18) yes
C(38) C(39) 1.365(17) yes
C(39) C(40) 1.472(16) yes
C(41) C(42) 1.572(16) yes
C(43) C(44) 1.498(19) yes
C(43) C(48) 1.376(17) yes
C(44) C(45) 1.30(2) yes
C(45) C(46) 1.292(18) yes
C(46) C(47) 1.342(18) yes
C(47) C(48) 1.368(16) yes
C(49) C(50) 1.311(16) yes
C(49) C(54) 1.321(19) yes
C(50) C(51) 1.29(2) yes
C(51) C(52) 1.50(3) yes
C(52) C(53) 1.306(20) yes
C(53) C(54) 1.514(19) yes
C(2) H(2) 0.950 yes
C(3) H(3) 0.950 yes
C(7) H(7) 0.950 yes
C(8) H(8) 0.950 yes
C(11) H(11A) 0.990 yes
C(11) H(11B) 0.990 yes
C(12) H(12A) 0.990 yes
C(12) H(12B) 0.990 yes
C(14) H(14) 0.950 yes
C(15) H(15) 0.950 yes
C(16) H(16) 0.950 yes
C(17) H(17) 0.950 yes
C(18) H(18) 0.950 yes
C(20) H(20) 0.950 yes
C(21) H(21) 0.950 yes
C(22) H(22) 0.950 yes
C(23) H(23) 0.950 yes
C(24) H(24) 0.950 yes
C(32) H(32) 0.950 yes
C(33) H(33) 0.950 yes
C(37) H(37) 0.950 yes
C(38) H(38) 0.950 yes
C(41) H(41A) 0.990 yes
C(41) H(41B) 0.990 yes
C(42) H(42A) 0.990 yes
C(42) H(42B) 0.990 yes
C(44) H(44) 0.950 yes
C(45) H(45) 0.950 yes
C(46) H(46) 0.950 yes
C(47) H(47) 0.950 yes
C(48) H(48) 0.950 yes
C(50) H(50) 0.950 yes
C(51) H(51) 0.950 yes
C(52) H(52) 0.950 yes
C(53) H(53) 0.950 yes
C(54) H(54) 0.950 yes

loop_
_geom_contact_atom_site_label_1
_geom_contact_atom_site_label_2
_geom_contact_distance
_geom_contact_publ_flag
_geom_contact_site_symmetry_2
S(1) S(2) 3.274(4) yes .
S(1) C(9) 3.426(12) yes .
S(1) C(19) 3.567(17) yes .
S(2) C(1) 3.415(12) yes .
S(2) C(13) 3.303(12) yes .
S(2) C(14) 3.441(9) yes .
S(31) S(32) 3.289(4) yes .
S(31) C(39) 3.462(12) yes .
S(31) C(49) 3.587(11) yes .
S(32) C(31) 3.429(11) yes .
S(32) C(43) 3.270(12) yes .
S(32) C(44) 3.550(16) yes .
C(1) C(4) 2.804(17) yes .
C(1) C(14) 3.110(15) yes .
C(2) C(5) 2.690(17) yes .
C(3) C(6) 3.591(17) yes .
C(3) C(10) 2.924(17) yes .
C(5) C(8) 2.748(17) yes .
C(6) C(9) 2.846(16) yes .
C(7) C(10) 2.870(18) yes .
C(8) C(19) 3.50(2) yes .
C(9) C(20) 3.145(14) yes .
C(10) C(13) 3.570(17) yes .
C(10) C(14) 3.493(15) yes .
C(10) C(19) 3.566(19) yes .
C(13) C(16) 2.832(17) yes .
C(14) C(17) 2.780(19) yes .
C(15) C(18) 2.884(19) yes .
C(19) C(22) 2.89(2) yes .
C(20) C(23) 2.799(19) yes .
C(21) C(24) 2.84(2) yes .
C(31) C(34) 2.856(15) yes .
C(31) C(44) 3.13(2) yes .
C(32) C(35) 2.750(16) yes .
C(33) C(40) 2.872(16) yes .
C(35) C(38) 2.751(16) yes .
C(36) C(39) 2.844(17) yes .
C(37) C(40) 2.911(17) yes .
C(38) C(54) 3.539(19) yes .
C(39) C(54) 3.135(19) yes .
C(43) C(46) 2.738(18) yes .
C(44) C(47) 2.75(2) yes .
C(45) C(48) 2.678(16) yes .
C(49) C(52) 2.737(19) yes .
C(50) C(53) 2.720(18) yes .
C(51) C(54) 2.77(2) yes .
C(15) C(23) 3.59(2) yes 3_455
C(18) C(20) 3.457(17) yes 3_445
C(20) C(18) 3.457(17) yes 3_555
C(20) C(41) 3.512(16) yes .
C(23) C(15) 3.59(2) yes 3_545
C(41) C(20) 3.512(16) yes .
C(48) C(54) 3.441(20) yes 3_555
C(54) C(48) 3.441(20) yes 3_445
S(1) H(2) 2.7173 yes .
S(1) H(14) 2.9140 yes .
S(1) H(18) 2.7711 yes .
S(1) H(24) 3.5969 yes .
S(2) H(8) 2.7296 yes .
S(2) H(14) 3.3283 yes .
S(2) H(20) 3.0162 yes .
S(2) H(24) 2.8482 yes .
S(31) H(32) 2.7290 yes .
S(31) H(44) 3.1023 yes .
S(31) H(48) 2.7513 yes .
S(31) H(50) 3.4651 yes .
S(32) H(38) 2.6985 yes .
S(32) H(44) 3.5454 yes .
S(32) H(50) 2.6963 yes .
S(32) H(54) 2.7835 yes .
C(1) H(3) 3.3199 yes .
C(1) H(14) 2.6359 yes .
C(2) H(14) 3.3594 yes .
C(3) H(11A) 2.9464 yes .
C(3) H(11B) 2.9404 yes .
C(4) H(2) 3.1849 yes .
C(4) H(12A) 3.1322 yes .
C(4) H(12B) 3.1457 yes .
C(5) H(3) 3.2448 yes .
C(5) H(7) 3.2824 yes .
C(5) H(11A) 3.0759 yes .
C(5) H(11B) 3.0519 yes .
C(5) H(12A) 3.0836 yes .
C(5) H(12B) 3.0807 yes .
C(6) H(8) 3.2494 yes .
C(6) H(11A) 3.0966 yes .
C(6) H(11B) 3.0831 yes .
C(7) H(12A) 2.9701 yes .
C(7) H(12B) 2.9421 yes .
C(8) H(20) 2.9830 yes .
C(9) H(7) 3.3330 yes .
C(9) H(14) 3.1609 yes .
C(9) H(20) 2.8000 yes .
C(10) H(2) 3.3151 yes .
C(10) H(8) 3.2758 yes .
C(10) H(14) 2.8039 yes .
C(11) H(3) 2.8723 yes .
C(12) H(7) 2.8807 yes .
C(13) H(15) 3.3373 yes .
C(13) H(17) 3.2859 yes .
C(14) H(16) 3.3280 yes .
C(14) H(18) 3.2627 yes .
C(15) H(17) 3.3576 yes .
C(16) H(14) 3.3150 yes .
C(16) H(18) 3.2887 yes .
C(17) H(15) 3.3772 yes .
C(18) H(14) 3.2646 yes .
C(18) H(16) 3.2751 yes .
C(19) H(8) 3.4777 yes .
C(19) H(21) 3.2907 yes .
C(19) H(23) 3.4068 yes .
C(20) H(8) 3.5895 yes .
C(20) H(22) 3.2473 yes .
C(20) H(24) 3.3745 yes .
C(21) H(23) 3.3058 yes .
C(22) H(20) 3.2510 yes .
C(22) H(24) 3.2827 yes .
C(23) H(21) 3.2977 yes .
C(24) H(20) 3.3679 yes .
C(24) H(22) 3.2856 yes .
C(31) H(33) 3.3336 yes .
C(31) H(44) 2.7613 yes .
C(32) H(44) 3.4880 yes .
C(33) H(41A) 2.9599 yes .
C(33) H(41B) 2.9389 yes .
C(34) H(32) 3.2360 yes .
C(34) H(42A) 3.0888 yes .
C(34) H(42B) 3.1021 yes .
C(35) H(33) 3.2792 yes .
C(35) H(37) 3.2715 yes .
C(35) H(41A) 3.0323 yes .
C(35) H(41B) 3.0483 yes .
C(35) H(42A) 3.0133 yes .
C(35) H(42B) 3.0177 yes .
C(36) H(38) 3.2828 yes .
C(36) H(41A) 3.0799 yes .
C(36) H(41B) 3.0925 yes .
C(37) H(42A) 2.8902 yes .
C(37) H(42B) 2.9038 yes .
C(38) H(54) 2.8531 yes .
C(39) H(37) 3.3269 yes .
C(39) H(44) 3.3673 yes .
C(39) H(54) 2.7630 yes .
C(40) H(32) 3.2966 yes .
C(40) H(38) 3.3217 yes .
C(40) H(44) 3.0367 yes .
C(41) H(33) 2.8798 yes .
C(42) H(37) 2.8480 yes .
C(43) H(45) 3.2616 yes .
C(43) H(47) 3.2669 yes .
C(43) H(50) 3.5903 yes .
C(44) H(46) 3.1266 yes .
C(44) H(48) 3.2931 yes .
C(45) H(47) 3.1649 yes .
C(46) H(44) 3.1420 yes .
C(46) H(48) 3.1736 yes .
C(47) H(45) 3.1508 yes .
C(48) H(44) 3.2899 yes .
C(48) H(46) 3.1780 yes .
C(48) H(50) 3.4869 yes .
C(49) H(38) 3.5997 yes .
C(49) H(51) 3.1655 yes .
C(49) H(53) 3.2787 yes .
C(50) H(52) 3.2178 yes .
C(50) H(54) 3.1602 yes .
C(51) H(53) 3.3061 yes .
C(52) H(50) 3.2316 yes .
C(52) H(54) 3.2765 yes .
C(53) H(51) 3.2832 yes .
C(54) H(38) 3.4733 yes .
C(54) H(50) 3.1350 yes .
C(54) H(52) 3.2989 yes .
H(2) H(3) 2.3479 yes .
H(3) H(11A) 3.0003 yes .
H(3) H(11B) 2.9977 yes .
H(7) H(8) 2.3519 yes .
H(7) H(12A) 3.0225 yes .
H(7) H(12B) 2.9853 yes .
H(8) H(20) 3.0328 yes .
H(11A) H(12A) 2.2337 yes .
H(11A) H(12B) 2.7482 yes .
H(11B) H(12A) 2.7577 yes .
H(11B) H(12B) 2.2336 yes .
H(14) H(15) 2.4282 yes .
H(15) H(16) 2.4562 yes .
H(16) H(17) 2.3670 yes .
H(17) H(18) 2.2880 yes .
H(18) H(24) 3.3959 yes .
H(20) H(21) 2.2070 yes .
H(21) H(22) 2.4133 yes .
H(22) H(23) 2.3116 yes .
H(23) H(24) 2.3483 yes .
H(32) H(33) 2.3342 yes .
H(33) H(41A) 3.0217 yes .
H(33) H(41B) 2.9857 yes .
H(37) H(38) 2.4038 yes .
H(37) H(42A) 2.9610 yes .
H(37) H(42B) 2.9543 yes .
H(38) H(54) 2.7808 yes .
H(41A) H(42A) 2.7931 yes .
H(41A) H(42B) 2.2763 yes .
H(41B) H(42A) 2.2762 yes .
H(41B) H(42B) 2.7838 yes .
H(44) H(45) 2.2318 yes .
H(45) H(46) 2.1902 yes .
H(46) H(47) 2.2898 yes .
H(47) H(48) 2.3147 yes .
H(48) H(50) 3.1753 yes .
H(50) H(51) 2.2214 yes .
H(51) H(52) 2.4793 yes .
H(52) H(53) 2.2706 yes .
H(53) H(54) 2.4970 yes .
S(1) H(15) 3.5770 yes 3_545
S(1) H(20) 3.3882 yes 3_445
S(1) H(41A) 2.9828 yes .
S(1) H(42B) 3.2093 yes .
S(2) H(22) 2.9518 yes 3_455
S(2) H(50) 3.5190 yes 2_565
S(2) H(51) 3.5430 yes 2_565
S(31) H(11A) 2.9959 yes .
S(31) H(12A) 3.1744 yes .
S(31) H(54) 3.3230 yes 3_555
S(32) H(16) 3.3339 yes 4_554
S(32) H(17) 3.0526 yes 4_554
S(32) H(52) 2.8500 yes 3_545
C(1) H(41A) 3.0541 yes .
C(1) H(42A) 3.3341 yes 3_455
C(1) H(42B) 3.5060 yes .
C(2) H(7) 3.4776 yes 3_445
C(2) H(32) 3.1748 yes 3_445
C(2) H(42A) 3.1471 yes 3_455
C(2) H(42B) 3.4847 yes .
C(3) H(32) 3.4906 yes 3_445
C(3) H(42A) 3.1054 yes 3_455
C(3) H(54) 3.4454 yes .
C(4) H(42A) 3.1543 yes 3_455
C(5) H(41B) 3.0569 yes 3_455
C(5) H(42A) 3.2281 yes 3_455
C(6) H(41B) 3.1952 yes 3_455
C(7) H(2) 3.4308 yes 3_555
C(7) H(21) 3.5594 yes 3_455
C(7) H(41B) 3.3233 yes 3_455
C(8) H(21) 3.2782 yes 3_455
C(8) H(22) 3.3592 yes 3_455
C(8) H(41B) 3.3440 yes 3_455
C(9) H(22) 3.4990 yes 3_455
C(9) H(41B) 3.3217 yes 3_455
C(10) H(41A) 3.3951 yes .
C(10) H(41B) 3.1630 yes 3_455
C(10) H(42A) 3.3780 yes 3_455
C(11) H(44) 3.1577 yes 3_455
C(12) H(37) 3.2283 yes 1_565
C(12) H(44) 2.9459 yes 3_455
C(13) H(8) 2.8736 yes 3_445
C(13) H(20) 3.5258 yes 3_445
C(14) H(7) 3.4865 yes 3_445
C(14) H(8) 2.8758 yes 3_445
C(14) H(42A) 3.2855 yes 3_455
C(15) H(8) 3.0105 yes 3_445
C(15) H(21) 3.0511 yes 1_455
C(15) H(23) 3.2251 yes 3_455
C(15) H(51) 3.5739 yes 2_565
C(16) H(8) 3.1587 yes 3_445
C(16) H(21) 3.4093 yes 1_455
C(16) H(22) 3.0378 yes 1_455
C(16) H(47) 3.2867 yes 2_465
C(16) H(51) 3.0827 yes 2_565
C(16) H(52) 3.0630 yes 2_565
C(17) H(8) 3.1052 yes 3_445
C(17) H(22) 3.4340 yes 1_455
C(17) H(51) 2.9722 yes 2_565
C(17) H(52) 3.4690 yes 2_565
C(18) H(8) 3.0105 yes 3_445
C(18) H(20) 3.2724 yes 3_445
C(18) H(47) 3.5404 yes 4_455
C(18) H(51) 3.2279 yes 2_565
C(19) H(18) 3.4366 yes 3_555
C(19) H(41A) 3.1160 yes .
C(20) H(18) 2.9687 yes 3_555
C(20) H(33) 2.9385 yes .
C(20) H(41A) 2.9059 yes .
C(20) H(41B) 3.4432 yes .
C(20) H(47) 3.5354 yes 2_565
C(21) H(8) 3.5112 yes 3_545
C(21) H(15) 3.4683 yes 1_655
C(21) H(18) 3.2964 yes 3_555
C(21) H(33) 3.2448 yes .
C(21) H(41A) 3.2549 yes .
C(21) H(41B) 3.1914 yes .
C(21) H(47) 3.0893 yes 2_565
C(22) H(8) 3.5006 yes 3_545
C(22) H(16) 3.3237 yes 1_655
C(22) H(41B) 3.5334 yes .
C(22) H(47) 2.8643 yes 2_565
C(23) H(15) 3.2574 yes 3_545
C(23) H(47) 3.1806 yes 2_565
C(23) H(48) 3.2324 yes 2_565
C(24) H(15) 3.4137 yes 3_545
C(24) H(41A) 3.5460 yes .
C(24) H(46) 3.2362 yes 4_455
C(24) H(48) 3.2404 yes 2_565
C(31) H(11A) 3.1529 yes .
C(31) H(12A) 3.5214 yes .
C(31) H(12B) 3.2767 yes 3_545
C(32) H(2) 3.1881 yes 3_555
C(32) H(12A) 3.4740 yes .
C(32) H(12B) 3.1501 yes 3_545
C(32) H(37) 3.3833 yes 3_555
C(33) H(2) 3.4944 yes 3_555
C(33) H(12B) 3.1210 yes 3_545
C(33) H(20) 3.0679 yes .
C(34) H(12B) 3.1986 yes 3_545
C(34) H(20) 3.6000 yes .
C(35) H(11B) 3.0627 yes 3_545
C(35) H(12B) 3.3078 yes 3_545
C(36) H(11B) 3.1975 yes 3_545
C(37) H(11B) 3.3611 yes 3_545
C(37) H(12B) 3.5837 yes 1_545
C(37) H(32) 3.4093 yes 3_445
C(37) H(53) 3.5511 yes 3_545
C(38) H(11B) 3.3466 yes 3_545
C(38) H(52) 3.3399 yes 3_545
C(38) H(53) 3.1568 yes 3_545
C(39) H(11B) 3.2538 yes 3_545
C(39) H(52) 3.3707 yes 3_545
C(40) H(11A) 3.4384 yes .
C(40) H(11B) 3.1355 yes 3_545
C(40) H(12B) 3.3570 yes 3_545
C(41) H(14) 3.2437 yes 3_545
C(41) H(20) 3.5933 yes .
C(42) H(7) 3.2522 yes 1_545
C(42) H(14) 3.0784 yes 3_545
C(43) H(38) 2.9454 yes 3_555
C(43) H(54) 3.2797 yes 3_555
C(44) H(12B) 3.2436 yes 3_545
C(44) H(37) 3.4603 yes 3_555
C(44) H(38) 2.8288 yes 3_555
C(45) H(38) 2.8913 yes 3_555
C(45) H(51) 3.4643 yes 3_545
C(45) H(53) 3.0874 yes 1_655
C(46) H(16) 3.2882 yes 2_664
C(46) H(17) 3.5245 yes 4_554
C(46) H(18) 3.0805 yes 4_554
C(46) H(24) 3.2480 yes 4_554
C(46) H(38) 3.0548 yes 3_555
C(46) H(52) 3.2561 yes 1_655
C(46) H(53) 3.3450 yes 1_655
C(47) H(16) 3.0241 yes 2_664
C(47) H(17) 3.2660 yes 4_554
C(47) H(18) 2.8956 yes 4_554
C(47) H(38) 3.1998 yes 3_555
C(48) H(17) 3.2931 yes 4_554
C(48) H(38) 3.1122 yes 3_555
C(48) H(54) 3.0335 yes 3_555
C(49) H(11A) 3.1600 yes .
C(49) H(23) 3.5529 yes 4_454
C(50) H(11A) 3.5117 yes .
C(50) H(22) 3.5334 yes 4_454
C(50) H(23) 3.1635 yes 4_454
C(51) H(23) 2.7825 yes 4_454
C(51) H(45) 3.3555 yes 3_455
C(52) H(11B) 3.5143 yes .
C(52) H(16) 3.3018 yes 2_564
C(52) H(23) 2.9510 yes 4_454
C(52) H(38) 3.5596 yes 3_455
C(52) H(46) 3.2956 yes 1_455
C(53) H(3) 3.3821 yes .
C(53) H(11A) 3.2714 yes .
C(53) H(11B) 3.2344 yes .
C(53) H(23) 3.3443 yes 4_454
C(53) H(38) 3.4826 yes 3_455
C(53) H(45) 3.4452 yes 1_455
C(53) H(46) 3.4432 yes 1_455
C(53) H(48) 3.5189 yes 3_445
C(54) H(3) 3.1104 yes .
C(54) H(11A) 3.0515 yes .
C(54) H(48) 3.0372 yes 3_445
H(2) C(7) 3.4308 yes 3_445
H(2) C(32) 3.1881 yes 3_445
H(2) C(33) 3.4944 yes 3_445
H(2) H(7) 3.1664 yes 3_445
H(2) H(32) 2.4036 yes 3_445
H(2) H(33) 3.0743 yes 3_445
H(2) H(42A) 3.5965 yes 3_455
H(2) H(42B) 3.2682 yes .
H(3) C(53) 3.3821 yes .
H(3) C(54) 3.1104 yes .
H(3) H(12A) 3.5277 yes 3_445
H(3) H(32) 3.0696 yes 3_445
H(3) H(42A) 3.5614 yes 3_455
H(3) H(53) 3.1165 yes .
H(3) H(54) 2.6599 yes .
H(7) C(2) 3.4776 yes 3_555
H(7) C(14) 3.4865 yes 3_555
H(7) C(42) 3.2522 yes 1_565
H(7) H(2) 3.1664 yes 3_555
H(7) H(14) 3.3386 yes 3_555
H(7) H(21) 3.4741 yes 3_455
H(7) H(37) 3.3424 yes 1_565
H(7) H(42A) 2.6937 yes 1_565
H(7) H(42B) 2.9691 yes 1_565
H(8) C(13) 2.8736 yes 3_555
H(8) C(14) 2.8758 yes 3_555
H(8) C(15) 3.0105 yes 3_555
H(8) C(16) 3.1587 yes 3_555
H(8) C(17) 3.1052 yes 3_555
H(8) C(18) 3.0105 yes 3_555
H(8) C(21) 3.5112 yes 3_455
H(8) C(22) 3.5006 yes 3_455
H(8) H(14) 3.3908 yes 3_555
H(8) H(15) 3.5272 yes 3_555
H(8) H(18) 3.5695 yes 3_555
H(8) H(21) 2.9347 yes 3_455
H(8) H(22) 2.9216 yes 3_455
H(11A) S(31) 2.9959 yes .
H(11A) C(31) 3.1529 yes .
H(11A) C(40) 3.4384 yes .
H(11A) C(49) 3.1600 yes .
H(11A) C(50) 3.5117 yes .
H(11A) C(53) 3.2714 yes .
H(11A) C(54) 3.0515 yes .
H(11A) H(44) 3.3007 yes 3_455
H(11A) H(54) 3.3908 yes .
H(11B) C(35) 3.0627 yes 3_455
H(11B) C(36) 3.1975 yes 3_455
H(11B) C(37) 3.3611 yes 3_455
H(11B) C(38) 3.3466 yes 3_455
H(11B) C(39) 3.2538 yes 3_455
H(11B) C(40) 3.1355 yes 3_455
H(11B) C(52) 3.5143 yes .
H(11B) C(53) 3.2344 yes .
H(11B) H(44) 2.7518 yes 3_455
H(11B) H(53) 3.2799 yes .
H(12A) S(31) 3.1744 yes .
H(12A) C(31) 3.5214 yes .
H(12A) C(32) 3.4740 yes .
H(12A) H(3) 3.5277 yes 3_555
H(12A) H(32) 3.2274 yes .
H(12A) H(37) 2.9987 yes 1_565
H(12A) H(44) 3.0283 yes 3_455
H(12A) H(45) 3.4788 yes 3_455
H(12B) C(31) 3.2767 yes 3_455
H(12B) C(32) 3.1501 yes 3_455
H(12B) C(33) 3.1210 yes 3_455
H(12B) C(34) 3.1986 yes 3_455
H(12B) C(35) 3.3078 yes 3_455
H(12B) C(37) 3.5837 yes 1_565
H(12B) C(40) 3.3570 yes 3_455
H(12B) C(44) 3.2436 yes 3_455
H(12B) H(33) 3.5733 yes 3_455
H(12B) H(37) 2.6366 yes 1_565
H(12B) H(44) 2.3848 yes 3_455
H(14) C(41) 3.2437 yes 3_455
H(14) C(42) 3.0784 yes 3_455
H(14) H(7) 3.3386 yes 3_445
H(14) H(8) 3.3908 yes 3_445
H(14) H(41A) 3.4527 yes 3_455
H(14) H(41B) 2.7747 yes 3_455
H(14) H(42A) 2.4898 yes 3_455
H(14) H(42B) 3.2032 yes 3_455
H(15) S(1) 3.5770 yes 3_455
H(15) C(21) 3.4683 yes 1_455
H(15) C(23) 3.2574 yes 3_455
H(15) C(24) 3.4137 yes 3_455
H(15) H(8) 3.5272 yes 3_445
H(15) H(21) 2.7537 yes 1_455
H(15) H(23) 3.0853 yes 3_455
H(15) H(24) 3.3918 yes 3_455
H(15) H(41A) 3.4169 yes 3_455
H(15) H(42B) 3.3381 yes 3_455
H(15) H(46) 3.5673 yes 2_465
H(16) S(32) 3.3339 yes 4_455
H(16) C(22) 3.3237 yes 1_455
H(16) C(46) 3.2882 yes 2_465
H(16) C(47) 3.0241 yes 2_465
H(16) C(52) 3.3018 yes 2_565
H(16) H(21) 3.4352 yes 1_455
H(16) H(22) 2.8745 yes 1_455
H(16) H(46) 2.9176 yes 2_465
H(16) H(47) 2.4333 yes 2_465
H(16) H(51) 3.3874 yes 2_565
H(16) H(52) 2.6063 yes 2_565
H(17) S(32) 3.0526 yes 4_455
H(17) C(46) 3.5245 yes 4_455
H(17) C(47) 3.2660 yes 4_455
H(17) C(48) 3.2931 yes 4_455
H(17) H(22) 3.4626 yes 1_455
H(17) H(47) 3.5688 yes 4_455
H(17) H(50) 2.9215 yes 4_455
H(17) H(51) 3.2943 yes 2_565
H(17) H(52) 3.3975 yes 2_565
H(18) C(19) 3.4366 yes 3_445
H(18) C(20) 2.9687 yes 3_445
H(18) C(21) 3.2964 yes 3_445
H(18) C(46) 3.0805 yes 4_455
H(18) C(47) 2.8956 yes 4_455
H(18) H(8) 3.5695 yes 3_445
H(18) H(20) 2.9641 yes 3_445
H(18) H(21) 3.4433 yes 3_445
H(18) H(46) 3.0181 yes 4_455
H(18) H(47) 2.6784 yes 4_455
H(20) S(1) 3.3882 yes 3_555
H(20) C(13) 3.5258 yes 3_555
H(20) C(18) 3.2724 yes 3_555
H(20) C(33) 3.0679 yes .
H(20) C(34) 3.6000 yes .
H(20) C(41) 3.5933 yes .
H(20) H(18) 2.9641 yes 3_555
H(20) H(33) 2.2953 yes .
H(20) H(41A) 3.0943 yes .
H(21) C(7) 3.5594 yes 3_545
H(21) C(8) 3.2782 yes 3_545
H(21) C(15) 3.0511 yes 1_655
H(21) C(16) 3.4093 yes 1_655
H(21) H(7) 3.4741 yes 3_545
H(21) H(8) 2.9347 yes 3_545
H(21) H(15) 2.7537 yes 1_655
H(21) H(16) 3.4352 yes 1_655
H(21) H(18) 3.4433 yes 3_555
H(21) H(33) 2.9834 yes .
H(21) H(41B) 3.3163 yes .
H(21) H(47) 3.4342 yes 2_565
H(22) S(2) 2.9518 yes 3_545
H(22) C(8) 3.3592 yes 3_545
H(22) C(9) 3.4990 yes 3_545
H(22) C(16) 3.0378 yes 1_655
H(22) C(17) 3.4340 yes 1_655
H(22) C(50) 3.5334 yes 4_555
H(22) H(8) 2.9216 yes 3_545
H(22) H(16) 2.8745 yes 1_655
H(22) H(17) 3.4626 yes 1_655
H(22) H(47) 3.0987 yes 2_565
H(22) H(50) 3.4568 yes 4_555
H(23) C(15) 3.2251 yes 3_545
H(23) C(49) 3.5529 yes 4_555
H(23) C(50) 3.1635 yes 4_555
H(23) C(51) 2.7825 yes 4_555
H(23) C(52) 2.9510 yes 4_555
H(23) C(53) 3.3443 yes 4_555
H(23) H(15) 3.0853 yes 3_545
H(23) H(46) 3.1623 yes 4_455
H(23) H(48) 3.3047 yes 2_565
H(23) H(51) 2.9975 yes 4_555
H(23) H(52) 3.3296 yes 4_555
H(24) C(46) 3.2480 yes 4_455
H(24) H(15) 3.3918 yes 3_545
H(24) H(45) 3.5102 yes 4_455
H(24) H(46) 2.4335 yes 4_455
H(24) H(48) 3.2986 yes 2_565
H(24) H(50) 3.4718 yes 2_565
H(24) H(51) 3.3676 yes 2_565
H(32) C(2) 3.1748 yes 3_555
H(32) C(3) 3.4906 yes 3_555
H(32) C(37) 3.4093 yes 3_555
H(32) H(2) 2.4036 yes 3_555
H(32) H(3) 3.0696 yes 3_555
H(32) H(12A) 3.2274 yes .
H(32) H(37) 3.1263 yes 3_555
H(33) C(20) 2.9385 yes .
H(33) C(21) 3.2448 yes .
H(33) H(2) 3.0743 yes 3_555
H(33) H(12B) 3.5733 yes 3_545
H(33) H(20) 2.2953 yes .
H(33) H(21) 2.9834 yes .
H(33) H(42B) 3.4818 yes 3_555
H(37) C(12) 3.2283 yes 1_545
H(37) C(32) 3.3833 yes 3_445
H(37) C(44) 3.4603 yes 3_445
H(37) H(7) 3.3424 yes 1_545
H(37) H(12A) 2.9987 yes 1_545
H(37) H(12B) 2.6366 yes 1_545
H(37) H(32) 3.1263 yes 3_445
H(37) H(44) 3.2153 yes 3_445
H(37) H(53) 3.5519 yes 3_545
H(38) C(43) 2.9454 yes 3_445
H(38) C(44) 2.8288 yes 3_445
H(38) C(45) 2.8913 yes 3_445
H(38) C(46) 3.0548 yes 3_445
H(38) C(47) 3.1998 yes 3_445
H(38) C(48) 3.1122 yes 3_445
H(38) C(52) 3.5596 yes 3_545
H(38) C(53) 3.4826 yes 3_545
H(38) H(44) 3.2875 yes 3_445
H(38) H(45) 3.3783 yes 3_445
H(38) H(46) 3.5941 yes 3_445
H(38) H(52) 2.9719 yes 3_545
H(38) H(53) 2.8267 yes 3_545
H(41A) S(1) 2.9828 yes .
H(41A) C(1) 3.0541 yes .
H(41A) C(10) 3.3951 yes .
H(41A) C(19) 3.1160 yes .
H(41A) C(20) 2.9059 yes .
H(41A) C(21) 3.2549 yes .
H(41A) C(24) 3.5460 yes .
H(41A) H(14) 3.4527 yes 3_545
H(41A) H(15) 3.4169 yes 3_545
H(41A) H(20) 3.0943 yes .
H(41B) C(5) 3.0569 yes 3_545
H(41B) C(6) 3.1952 yes 3_545
H(41B) C(7) 3.3233 yes 3_545
H(41B) C(8) 3.3440 yes 3_545
H(41B) C(9) 3.3217 yes 3_545
H(41B) C(10) 3.1630 yes 3_545
H(41B) C(20) 3.4432 yes .
H(41B) C(21) 3.1914 yes .
H(41B) C(22) 3.5334 yes .
H(41B) H(14) 2.7747 yes 3_545
H(41B) H(21) 3.3163 yes .
H(42A) C(1) 3.3341 yes 3_545
H(42A) C(2) 3.1471 yes 3_545
H(42A) C(3) 3.1054 yes 3_545
H(42A) C(4) 3.1543 yes 3_545
H(42A) C(5) 3.2281 yes 3_545
H(42A) C(10) 3.3780 yes 3_545
H(42A) C(14) 3.2855 yes 3_545
H(42A) H(2) 3.5965 yes 3_545
H(42A) H(3) 3.5614 yes 3_545
H(42A) H(7) 2.6937 yes 1_545
H(42A) H(14) 2.4898 yes 3_545
H(42B) S(1) 3.2093 yes .
H(42B) C(1) 3.5060 yes .
H(42B) C(2) 3.4847 yes .
H(42B) H(2) 3.2682 yes .
H(42B) H(7) 2.9691 yes 1_545
H(42B) H(14) 3.2032 yes 3_545
H(42B) H(15) 3.3381 yes 3_545
H(42B) H(33) 3.4818 yes 3_445
H(44) C(11) 3.1577 yes 3_545
H(44) C(12) 2.9459 yes 3_545
H(44) H(11A) 3.3007 yes 3_545
H(44) H(11B) 2.7518 yes 3_545
H(44) H(12A) 3.0283 yes 3_545
H(44) H(12B) 2.3848 yes 3_545
H(44) H(37) 3.2153 yes 3_555
H(44) H(38) 3.2875 yes 3_555
H(45) C(51) 3.3555 yes 3_545
H(45) C(53) 3.4452 yes 1_655
H(45) H(12A) 3.4788 yes 3_545
H(45) H(24) 3.5102 yes 4_554
H(45) H(38) 3.3783 yes 3_555
H(45) H(50) 3.5699 yes 3_545
H(45) H(51) 3.2032 yes 3_545
H(45) H(53) 2.7608 yes 1_655
H(46) C(24) 3.2362 yes 4_554
H(46) C(52) 3.2956 yes 1_655
H(46) C(53) 3.4432 yes 1_655
H(46) H(15) 3.5673 yes 2_664
H(46) H(16) 2.9176 yes 2_664
H(46) H(18) 3.0181 yes 4_554
H(46) H(23) 3.1623 yes 4_554
H(46) H(24) 2.4335 yes 4_554
H(46) H(38) 3.5941 yes 3_555
H(46) H(52) 2.9443 yes 1_655
H(46) H(53) 3.2140 yes 1_655
H(47) C(16) 3.2867 yes 2_664
H(47) C(18) 3.5404 yes 4_554
H(47) C(20) 3.5354 yes 2_564
H(47) C(21) 3.0893 yes 2_564
H(47) C(22) 2.8643 yes 2_564
H(47) C(23) 3.1806 yes 2_564
H(47) H(16) 2.4333 yes 2_664
H(47) H(17) 3.5688 yes 4_554
H(47) H(18) 2.6784 yes 4_554
H(47) H(21) 3.4342 yes 2_564
H(47) H(22) 3.0987 yes 2_564
H(48) C(23) 3.2324 yes 2_564
H(48) C(24) 3.2404 yes 2_564
H(48) C(53) 3.5189 yes 3_555
H(48) C(54) 3.0372 yes 3_555
H(48) H(23) 3.3047 yes 2_564
H(48) H(24) 3.2986 yes 2_564
H(48) H(54) 2.8180 yes 3_555
H(50) S(2) 3.5190 yes 2_564
H(50) H(17) 2.9215 yes 4_554
H(50) H(22) 3.4568 yes 4_454
H(50) H(24) 3.4718 yes 2_564
H(50) H(45) 3.5699 yes 3_455
H(51) S(2) 3.5430 yes 2_564
H(51) C(15) 3.5739 yes 2_564
H(51) C(16) 3.0827 yes 2_564
H(51) C(17) 2.9722 yes 2_564
H(51) C(18) 3.2279 yes 2_564
H(51) C(45) 3.4643 yes 3_455
H(51) H(16) 3.3874 yes 2_564
H(51) H(17) 3.2943 yes 2_564
H(51) H(23) 2.9975 yes 4_454
H(51) H(24) 3.3676 yes 2_564
H(51) H(45) 3.2032 yes 3_455
H(52) S(32) 2.8500 yes 3_455
H(52) C(16) 3.0630 yes 2_564
H(52) C(17) 3.4690 yes 2_564
H(52) C(38) 3.3399 yes 3_455
H(52) C(39) 3.3707 yes 3_455
H(52) C(46) 3.2561 yes 1_455
H(52) H(16) 2.6063 yes 2_564
H(52) H(17) 3.3975 yes 2_564
H(52) H(23) 3.3296 yes 4_454
H(52) H(38) 2.9719 yes 3_455
H(52) H(46) 2.9443 yes 1_455
H(53) C(37) 3.5511 yes 3_455
H(53) C(38) 3.1568 yes 3_455
H(53) C(45) 3.0874 yes 1_455
H(53) C(46) 3.3450 yes 1_455
H(53) H(3) 3.1165 yes .
H(53) H(11B) 3.2799 yes .
H(53) H(37) 3.5519 yes 3_455
H(53) H(38) 2.8267 yes 3_455
H(53) H(45) 2.7608 yes 1_455
H(53) H(46) 3.2140 yes 1_455
H(54) S(31) 3.3230 yes 3_445
H(54) C(3) 3.4454 yes .
H(54) C(43) 3.2797 yes 3_445
H(54) C(48) 3.0335 yes 3_445
H(54) H(3) 2.6599 yes .
H(54) H(11A) 3.3908 yes .
H(54) H(48) 2.8180 yes 3_445

loop_
_geom_torsion_atom_site_label_1
_geom_torsion_atom_site_label_2
_geom_torsion_atom_site_label_3
_geom_torsion_atom_site_label_4
_geom_torsion
_geom_torsion_publ_flag
C(1) S(1) C(13) C(14) -4.5(10) no
C(13) S(1) C(1) C(2) -102.3(8) no
C(13) S(1) C(1) C(10) 75.6(9) no
C(9) S(2) C(19) C(20) 30.6(15) no
C(9) S(2) C(19) C(24) -148.4(9) no
C(19) S(2) C(9) C(8) -96.9(9) no
C(19) S(2) C(9) C(10) 92.0(10) no
C(31) S(31) C(43) C(44) -1.8(10) no
C(43) S(31) C(31) C(32) 108.2(8) no
C(43) S(31) C(31) C(40) -80.4(9) no
C(39) S(32) C(49) C(50) 146.6(8) no
C(39) S(32) C(49) C(54) -36.3(9) no
C(49) S(32) C(39) C(38) 95.9(8) no
C(49) S(32) C(39) C(40) -86.3(10) no
S(1) C(1) C(10) C(9) 0.3(18) no
C(2) C(1) C(10) C(5) -4.8(15) no
C(10) C(1) C(2) C(3) 5.6(18) no
C(1) C(2) C(3) C(4) -2.0(19) no
C(2) C(3) C(4) C(5) -1.7(17) no
C(3) C(4) C(5) C(10) 2.0(18) no
C(5) C(4) C(11) C(12) 1.9(11) no
C(11) C(4) C(5) C(6) -2.2(12) no
C(4) C(5) C(6) C(12) 1.5(12) no
C(4) C(5) C(10) C(1) 1.3(16) no
C(6) C(5) C(10) C(9) 1.1(16) no
C(10) C(5) C(6) C(7) -3.0(16) no
C(5) C(6) C(7) C(8) 1.5(16) no
C(5) C(6) C(12) C(11) -0.2(12) no
C(6) C(7) C(8) C(9) 2.0(19) no
C(7) C(8) C(9) C(10) -4.0(18) no
S(2) C(9) C(10) C(1) -10.0(18) no
C(8) C(9) C(10) C(5) 2.3(16) no
C(4) C(11) C(12) C(6) -1.0(11) no
C(14) C(13) C(18) C(17) 2.0(16) no
C(18) C(13) C(14) C(15) -3.0(16) no
C(13) C(14) C(15) C(16) 5.1(16) no
C(14) C(15) C(16) C(17) -6.3(17) no
C(15) C(16) C(17) C(18) 6(2) no
C(16) C(17) C(18) C(13) -3(2) no
C(20) C(19) C(24) C(23) 2.9(19) no
C(24) C(19) C(20) C(21) -6.8(18) no
C(19) C(20) C(21) C(22) 5.7(19) no
C(20) C(21) C(22) C(23) -0(2) no
C(21) C(22) C(23) C(24) -4(2) no
C(22) C(23) C(24) C(19) 2(2) no
S(31) C(31) C(40) C(39) 11.5(16) no
C(32) C(31) C(40) C(35) -0.1(14) no
C(40) C(31) C(32) C(33) 1.9(16) no
C(31) C(32) C(33) C(34) -2.1(17) no
C(32) C(33) C(34) C(35) 0.6(16) no
C(33) C(34) C(35) C(40) 1.2(16) no
C(35) C(34) C(41) C(42) 1.3(12) no
C(41) C(34) C(35) C(36) -1.2(12) no
C(34) C(35) C(36) C(42) 0.5(13) no
C(34) C(35) C(40) C(31) -1.4(15) no
C(36) C(35) C(40) C(39) -0.3(15) no
C(40) C(35) C(36) C(37) -1.2(17) no
C(35) C(36) C(37) C(38) 2.2(16) no
C(35) C(36) C(42) C(41) 0.4(11) no
C(36) C(37) C(38) C(39) -1.9(17) no
C(37) C(38) C(39) C(40) 0.4(18) no
S(32) C(39) C(40) C(31) 0.2(17) no
C(38) C(39) C(40) C(35) 0.7(15) no
C(34) C(41) C(42) C(36) -1.0(11) no
C(44) C(43) C(48) C(47) -0.8(16) no
C(48) C(43) C(44) C(45) 1.2(18) no
C(43) C(44) C(45) C(46) 0.1(20) no
C(44) C(45) C(46) C(47) -2(2) no
C(45) C(46) C(47) C(48) 2.2(19) no
C(46) C(47) C(48) C(43) -0.8(17) no
C(50) C(49) C(54) C(53) -4.9(19) no
C(54) C(49) C(50) C(51) -1.0(20) no
C(49) C(50) C(51) C(52) 7(2) no
C(50) C(51) C(52) C(53) -7(2) no
C(51) C(52) C(53) C(54) 1.5(20) no
C(52) C(53) C(54) C(49) 4.2(20) no
